data_4311996
loop_
_publ_author_name
'Eric L. Klein'
'Masood A. Khan'
'Robert P. Houser'

_publ_section_title
;
 Synthesis, Characterization, and Reactivity of New Copper(II) Complexes
 of 2-Methylthio-N-(2-pyridylmethyl)acetamide
;
_journal_name_full 'Inorganic Chemistry'
_journal_page_first 7272
_journal_page_last 7274
_journal_paper_doi 10.1021/ic049136e
_journal_volume 43
_journal_year 2004
_chemical_formula_sum 'C10 H15 Cl Cu N2 O2 S'
_chemical_formula_weight 326.29
_chemical_name_systematic
; 
 ? 
;
_space_group_IT_number 2
_symmetry_cell_setting triclinic
_symmetry_space_group_name_Hall '-P 1'
_symmetry_space_group_name_H-M 'P -1'
_atom_sites_solution_hydrogens geom
_atom_sites_solution_primary direct
_atom_sites_solution_secondary difmap
_audit_creation_method SHELXL-97
_cell_angle_alpha 78.0590(10)
_cell_angle_beta 80.3540(10)
_cell_angle_gamma 84.5680(10)
_cell_formula_units_Z 2
_cell_length_a 7.3002(3)
_cell_length_b 8.2461(4)
_cell_length_c 10.8430(5)
_cell_measurement_reflns_used 4921
_cell_measurement_temperature 120(2)
_cell_measurement_theta_max 26.4
_cell_measurement_theta_min 4.2
_cell_volume 628.36(5)
_computing_cell_refinement 'Bruker SMART'
_computing_data_collection 'Bruker SMART'
_computing_data_reduction 'Bruker SAINT'
_computing_molecular_graphics 'Bruker SHELXTL'
_computing_publication_material 'Bruker SHELXTL'
_computing_structure_refinement 'SHELXL-97 (Sheldrick, 1997)'
_computing_structure_solution 'SHELXS-97 (Sheldrick, 1990)'
_diffrn_ambient_temperature 120(2)
_diffrn_measured_fraction_theta_full 0.980
_diffrn_measured_fraction_theta_max 0.980
_diffrn_measurement_device_type 'CCD area detector'
_diffrn_measurement_method 'phi and omega scans'
_diffrn_radiation_monochromator graphite
_diffrn_radiation_source 'fine-focus sealed tube'
_diffrn_radiation_type MoK\a
_diffrn_radiation_wavelength 0.71073
_diffrn_reflns_av_R_equivalents 0.0159
_diffrn_reflns_av_sigmaI/netI 0.0169
_diffrn_reflns_limit_h_max 9
_diffrn_reflns_limit_h_min -9
_diffrn_reflns_limit_k_max 10
_diffrn_reflns_limit_k_min -10
_diffrn_reflns_limit_l_max 13
_diffrn_reflns_limit_l_min -13
_diffrn_reflns_number 7396
_diffrn_reflns_theta_full 27.00
_diffrn_reflns_theta_max 27.00
_diffrn_reflns_theta_min 2.53
_diffrn_standards_decay_% 0
_diffrn_standards_interval_count 0
_diffrn_standards_number 0
_exptl_absorpt_coefficient_mu 2.107
_exptl_absorpt_correction_T_max 0.4312
_exptl_absorpt_correction_T_min 0.3850
_exptl_absorpt_correction_type multi-scan
_exptl_absorpt_process_details Bruker(2001)SADABS,BrukerAXSInc.,Madison,WI
_exptl_crystal_colour blue
_exptl_crystal_density_diffrn 1.725
_exptl_crystal_density_method 'not measured'
_exptl_crystal_description prism
_exptl_crystal_F_000 334
_exptl_crystal_size_max 0.56
_exptl_crystal_size_mid 0.52
_exptl_crystal_size_min 0.48
_refine_diff_density_max 0.364
_refine_diff_density_min -0.437
_refine_diff_density_rms 0.058
_refine_ls_extinction_coef 0.0378(14)
_refine_ls_extinction_expression Fc^*^=kFc[1+0.001xFc^2^\l^3^/sin(2\q)]^-1/4^
_refine_ls_extinction_method SHELXL
_refine_ls_goodness_of_fit_ref 1.051
_refine_ls_hydrogen_treatment mixed
_refine_ls_matrix_type full
_refine_ls_number_parameters 161
_refine_ls_number_reflns 2694
_refine_ls_number_restraints 1
_refine_ls_restrained_S_all 1.051
_refine_ls_R_factor_all 0.0199
_refine_ls_R_factor_gt 0.0197
_refine_ls_shift/su_max 0.009
_refine_ls_shift/su_mean 0.000
_refine_ls_structure_factor_coef Fsqd
_refine_ls_weighting_details 'calc w=1/[\s^2^(Fo^2^)+(0.0235P)^2^+0.4754P] where P=(Fo^2^+2Fc^2^)/3'
_refine_ls_weighting_scheme calc
_refine_ls_wR_factor_gt 0.0506
_refine_ls_wR_factor_ref 0.0508
_reflns_number_gt 2673
_reflns_number_total 2694
_reflns_threshold_expression >2sigma(I)
_cod_data_source_file ic049136esi20040701_033607_2.cif
_cod_data_source_block '[Cu(LN2S)Cl(MeOH)]'
_cod_depositor_comments
;
The following automatic conversions were performed:
'_symmetry_cell_setting' value 'Triclinic' changed to 'triclinic'
according to '/home/saulius/struct/CIF-dictionaries/cif_core.dic'
dictionary named 'cif_core.dic' version 2.4.1 from 2010-06-29.

Automatic conversion script
Id: cif_fix_enum 1527 2010-12-29 10:47:43Z saulius 
;
_cod_database_code 4311996

loop_
_symmetry_equiv_pos_as_xyz
'x, y, z'
'-x, -y, -z'

loop_
_atom_site_label
_atom_site_type_symbol
_atom_site_fract_x
_atom_site_fract_y
_atom_site_fract_z
_atom_site_U_iso_or_equiv
_atom_site_adp_type
_atom_site_occupancy
_atom_site_symmetry_multiplicity
_atom_site_calc_flag
_atom_site_refinement_flags
_atom_site_disorder_assembly
_atom_site_disorder_group
Cu1 Cu 0.69706(2) 0.739051(18) -0.210060(14) 0.01129(5) Uani 1 1 d . . .
Cl1 Cl 0.60604(5) 1.00101(4) -0.29036(3) 0.01687(7) Uani 1 1 d . . .
S1 S 0.61887(4) 0.77472(4) 0.00060(3) 0.01309(7) Uani 1 1 d . . .
O1 O 1.01513(13) 0.77671(12) -0.24448(9) 0.0158(2) Uani 1 1 d D . .
O2 O 0.83493(14) 0.31235(12) 0.03049(9) 0.0168(2) Uani 1 1 d . . .
N1 N 0.70895(15) 0.64242(14) -0.36802(11) 0.0129(2) Uani 1 1 d . . .
N2 N 0.74466(16) 0.50899(14) -0.13331(11) 0.0125(2) Uani 1 1 d . . .
C1 C 0.67658(19) 0.72532(17) -0.48380(13) 0.0162(3) Uani 1 1 d . . .
H1A H 0.6373 0.8399 -0.4942 0.019 Uiso 1 1 calc R . .
C2 C 0.6986(2) 0.64911(19) -0.58784(13) 0.0183(3) Uani 1 1 d . . .
H2A H 0.6754 0.7102 -0.6687 0.022 Uiso 1 1 calc R . .
C3 C 0.7554(2) 0.48156(18) -0.57198(13) 0.0182(3) Uani 1 1 d . . .
H3A H 0.7727 0.4264 -0.6422 0.022 Uiso 1 1 calc R . .
C4 C 0.78651(19) 0.39590(17) -0.45261(13) 0.0159(3) Uani 1 1 d . . .
H4A H 0.8243 0.2810 -0.4396 0.019 Uiso 1 1 calc R . .
C5 C 0.76176(17) 0.48000(17) -0.35223(13) 0.0125(3) Uani 1 1 d . . .
C6 C 0.79290(19) 0.39353(16) -0.22009(12) 0.0137(3) Uani 1 1 d . . .
H6A H 0.7149 0.2969 -0.1910 0.016 Uiso 1 1 calc R . .
H6B H 0.9250 0.3527 -0.2211 0.016 Uiso 1 1 calc R . .
C7 C 0.77166(17) 0.45495(16) -0.01420(12) 0.0118(2) Uani 1 1 d . . .
C8 C 0.72138(19) 0.57753(17) 0.07530(13) 0.0137(3) Uani 1 1 d . . .
H8A H 0.8351 0.5976 0.1070 0.016 Uiso 1 1 calc R . .
H8B H 0.6325 0.5275 0.1498 0.016 Uiso 1 1 calc R . .
C9 C 0.7744(2) 0.92126(17) 0.02135(14) 0.0183(3) Uani 1 1 d . . .
H9A H 0.7438 0.9437 0.1080 0.027 Uiso 1 1 calc R . .
H9B H 0.7607 1.0249 -0.0406 0.027 Uiso 1 1 calc R . .
H9C H 0.9031 0.8747 0.0079 0.027 Uiso 1 1 calc R . .
C10 C 1.0950(2) 0.9241(2) -0.31769(15) 0.0235(3) Uani 1 1 d . . .
H10A H 1.2304 0.9125 -0.3203 0.035 Uiso 1 1 calc R . .
H10B H 1.0439 1.0189 -0.2785 0.035 Uiso 1 1 calc R . .
H10C H 1.0658 0.9424 -0.4047 0.035 Uiso 1 1 calc R . .
H1 H 1.0705(16) 0.743(2) -0.1750(8) 0.026(5) Uiso 1 1 d D . .

loop_
_atom_site_aniso_label
_atom_site_aniso_U_11
_atom_site_aniso_U_22
_atom_site_aniso_U_33
_atom_site_aniso_U_23
_atom_site_aniso_U_13
_atom_site_aniso_U_12
Cu1 0.01439(8) 0.00939(8) 0.01047(8) -0.00167(6) -0.00349(6) -0.00040(6)
Cl1 0.02090(15) 0.01138(14) 0.01813(15) -0.00150(12) -0.00584(12) 0.00209(12)
S1 0.01231(14) 0.01442(15) 0.01308(15) -0.00419(12) -0.00203(11) -0.00005(12)
O1 0.0159(4) 0.0173(5) 0.0140(4) -0.0001(4) -0.0045(4) -0.0034(4)
O2 0.0215(5) 0.0142(5) 0.0149(5) -0.0005(4) -0.0069(4) 0.0001(4)
N1 0.0135(5) 0.0133(5) 0.0126(5) -0.0025(4) -0.0029(4) -0.0021(4)
N2 0.0160(5) 0.0111(5) 0.0109(5) -0.0024(4) -0.0027(4) -0.0016(4)
C1 0.0184(6) 0.0153(6) 0.0147(6) -0.0013(5) -0.0038(5) -0.0016(5)
C2 0.0209(7) 0.0219(7) 0.0116(6) -0.0010(5) -0.0034(5) -0.0017(5)
C3 0.0197(7) 0.0225(7) 0.0137(6) -0.0071(5) -0.0011(5) -0.0024(5)
C4 0.0170(6) 0.0153(6) 0.0158(6) -0.0045(5) -0.0012(5) -0.0010(5)
C5 0.0100(5) 0.0147(6) 0.0127(6) -0.0014(5) -0.0014(5) -0.0033(5)
C6 0.0176(6) 0.0120(6) 0.0117(6) -0.0023(5) -0.0033(5) 0.0006(5)
C7 0.0096(5) 0.0137(6) 0.0124(6) -0.0018(5) -0.0019(5) -0.0034(5)
C8 0.0152(6) 0.0149(6) 0.0109(6) -0.0012(5) -0.0033(5) -0.0016(5)
C9 0.0197(6) 0.0156(6) 0.0216(7) -0.0071(5) -0.0037(5) -0.0028(5)
C10 0.0222(7) 0.0246(8) 0.0220(7) 0.0044(6) -0.0056(6) -0.0086(6)

loop_
_atom_type_symbol
_atom_type_description
_atom_type_scat_dispersion_real
_atom_type_scat_dispersion_imag
_atom_type_scat_source
C C 0.0033 0.0016 'International Tables Vol C Tables 4.2.6.8 and 6.1.1.4'
H H 0.0000 0.0000 'International Tables Vol C Tables 4.2.6.8 and 6.1.1.4'
N N 0.0061 0.0033 'International Tables Vol C Tables 4.2.6.8 and 6.1.1.4'
O O 0.0106 0.0060 'International Tables Vol C Tables 4.2.6.8 and 6.1.1.4'
S S 0.1246 0.1234 'International Tables Vol C Tables 4.2.6.8 and 6.1.1.4'
Cl Cl 0.1484 0.1585 'International Tables Vol C Tables 4.2.6.8 and 6.1.1.4'
Cu Cu 0.3201 1.2651 'International Tables Vol C Tables 4.2.6.8 and 6.1.1.4'

loop_
_geom_angle_atom_site_label_1
_geom_angle_atom_site_label_2
_geom_angle_atom_site_label_3
_geom_angle
_geom_angle_site_symmetry_1
_geom_angle_site_symmetry_3
_geom_angle_publ_flag
N2 Cu1 N1 82.31(5) . . ?
N2 Cu1 Cl1 173.18(4) . . ?
N1 Cu1 Cl1 98.44(3) . . ?
N2 Cu1 O1 89.97(4) . . ?
N1 Cu1 O1 93.65(4) . . ?
Cl1 Cu1 O1 96.74(3) . . ?
N2 Cu1 S1 84.09(3) . . ?
N1 Cu1 S1 160.32(3) . . ?
Cl1 Cu1 S1 93.433(13) . . ?
O1 Cu1 S1 100.50(3) . . ?
C9 S1 C8 102.58(7) . . ?
C9 S1 Cu1 106.36(5) . . ?
C8 S1 Cu1 97.38(4) . . ?
C10 O1 Cu1 123.33(9) . . ?
C10 O1 H1 108.7(11) . . ?
Cu1 O1 H1 114.4(8) . . ?
C5 N1 C1 119.23(12) . . ?
C5 N1 Cu1 114.07(9) . . ?
C1 N1 Cu1 126.64(9) . . ?
C7 N2 C6 117.25(11) . . ?
C7 N2 Cu1 124.94(9) . . ?
C6 N2 Cu1 116.46(8) . . ?
N1 C1 C2 122.08(13) . . ?
N1 C1 H1A 119.0 . . ?
C2 C1 H1A 119.0 . . ?
C1 C2 C3 118.73(13) . . ?
C1 C2 H2A 120.6 . . ?
C3 C2 H2A 120.6 . . ?
C4 C3 C2 119.17(13) . . ?
C4 C3 H3A 120.4 . . ?
C2 C3 H3A 120.4 . . ?
C3 C4 C5 119.13(13) . . ?
C3 C4 H4A 120.4 . . ?
C5 C4 H4A 120.4 . . ?
N1 C5 C4 121.64(12) . . ?
N1 C5 C6 116.75(12) . . ?
C4 C5 C6 121.61(12) . . ?
N2 C6 C5 109.43(11) . . ?
N2 C6 H6A 109.8 . . ?
C5 C6 H6A 109.8 . . ?
N2 C6 H6B 109.8 . . ?
C5 C6 H6B 109.8 . . ?
H6A C6 H6B 108.2 . . ?
O2 C7 N2 125.44(12) . . ?
O2 C7 C8 117.94(11) . . ?
N2 C7 C8 116.62(11) . . ?
C7 C8 S1 113.26(9) . . ?
C7 C8 H8A 108.9 . . ?
S1 C8 H8A 108.9 . . ?
C7 C8 H8B 108.9 . . ?
S1 C8 H8B 108.9 . . ?
H8A C8 H8B 107.7 . . ?
S1 C9 H9A 109.5 . . ?
S1 C9 H9B 109.5 . . ?
H9A C9 H9B 109.5 . . ?
S1 C9 H9C 109.5 . . ?
H9A C9 H9C 109.5 . . ?
H9B C9 H9C 109.5 . . ?
O1 C10 H10A 109.5 . . ?
O1 C10 H10B 109.5 . . ?
H10A C10 H10B 109.5 . . ?
O1 C10 H10C 109.5 . . ?
H10A C10 H10C 109.5 . . ?
H10B C10 H10C 109.5 . . ?

loop_
_geom_bond_atom_site_label_1
_geom_bond_atom_site_label_2
_geom_bond_distance
_geom_bond_site_symmetry_2
_geom_bond_publ_flag
Cu1 N2 1.9316(11) . ?
Cu1 N1 2.0194(12) . ?
Cu1 Cl1 2.2382(4) . ?
Cu1 O1 2.3293(10) . ?
Cu1 S1 2.3322(4) . ?
S1 C9 1.8048(14) . ?
S1 C8 1.8133(14) . ?
O1 C10 1.4240(17) . ?
O1 H1 0.896(4) . ?
O2 C7 1.2519(16) . ?
N1 C5 1.3421(17) . ?
N1 C1 1.3464(17) . ?
N2 C7 1.3176(17) . ?
N2 C6 1.4533(17) . ?
C1 C2 1.381(2) . ?
C1 H1A 0.9500 . ?
C2 C3 1.388(2) . ?
C2 H2A 0.9500 . ?
C3 C4 1.384(2) . ?
C3 H3A 0.9500 . ?
C4 C5 1.3860(19) . ?
C4 H4A 0.9500 . ?
C5 C6 1.5063(18) . ?
C6 H6A 0.9900 . ?
C6 H6B 0.9900 . ?
C7 C8 1.5213(18) . ?
C8 H8A 0.9900 . ?
C8 H8B 0.9900 . ?
C9 H9A 0.9800 . ?
C9 H9B 0.9800 . ?
C9 H9C 0.9800 . ?
C10 H10A 0.9800 . ?
C10 H10B 0.9800 . ?
C10 H10C 0.9800 . ?

loop_
_geom_hbond_atom_site_label_D
_geom_hbond_atom_site_label_H
_geom_hbond_atom_site_label_A
_geom_hbond_distance_DH
_geom_hbond_distance_HA
_geom_hbond_distance_DA
_geom_hbond_angle_DHA
_geom_hbond_site_symmetry_A
O1 H1 O2 0.896(4) 1.774(4) 2.6674(14) 175.1(15) 2_765

loop_
_geom_torsion_atom_site_label_1
_geom_torsion_atom_site_label_2
_geom_torsion_atom_site_label_3
_geom_torsion_atom_site_label_4
_geom_torsion
_geom_torsion_site_symmetry_1
_geom_torsion_site_symmetry_2
_geom_torsion_site_symmetry_3
_geom_torsion_site_symmetry_4
_geom_torsion_publ_flag
N2 Cu1 S1 C9 120.42(6) . . . . ?
N1 Cu1 S1 C9 166.85(11) . . . . ?
Cl1 Cu1 S1 C9 -65.96(5) . . . . ?
O1 Cu1 S1 C9 31.55(6) . . . . ?
N2 Cu1 S1 C8 14.94(6) . . . . ?
N1 Cu1 S1 C8 61.36(11) . . . . ?
Cl1 Cu1 S1 C8 -171.44(5) . . . . ?
O1 Cu1 S1 C8 -73.93(5) . . . . ?
N2 Cu1 O1 C10 171.58(11) . . . . ?
N1 Cu1 O1 C10 89.29(11) . . . . ?
Cl1 Cu1 O1 C10 -9.66(11) . . . . ?
S1 Cu1 O1 C10 -104.44(10) . . . . ?
N2 Cu1 N1 C5 -6.95(9) . . . . ?
Cl1 Cu1 N1 C5 179.90(8) . . . . ?
O1 Cu1 N1 C5 82.53(9) . . . . ?
S1 Cu1 N1 C5 -53.60(15) . . . . ?
N2 Cu1 N1 C1 175.67(12) . . . . ?
Cl1 Cu1 N1 C1 2.52(11) . . . . ?
O1 Cu1 N1 C1 -94.85(11) . . . . ?
S1 Cu1 N1 C1 129.02(11) . . . . ?
N1 Cu1 N2 C7 175.65(11) . . . . ?
O1 Cu1 N2 C7 81.96(11) . . . . ?
S1 Cu1 N2 C7 -18.60(10) . . . . ?
N1 Cu1 N2 C6 9.34(9) . . . . ?
O1 Cu1 N2 C6 -84.35(9) . . . . ?
S1 Cu1 N2 C6 175.09(9) . . . . ?
C5 N1 C1 C2 -1.0(2) . . . . ?
Cu1 N1 C1 C2 176.28(10) . . . . ?
N1 C1 C2 C3 0.2(2) . . . . ?
C1 C2 C3 C4 0.6(2) . . . . ?
C2 C3 C4 C5 -0.6(2) . . . . ?
C1 N1 C5 C4 0.97(19) . . . . ?
Cu1 N1 C5 C4 -176.62(10) . . . . ?
C1 N1 C5 C6 -179.05(12) . . . . ?
Cu1 N1 C5 C6 3.36(14) . . . . ?
C3 C4 C5 N1 -0.2(2) . . . . ?
C3 C4 C5 C6 179.83(12) . . . . ?
C7 N2 C6 C5 -177.13(11) . . . . ?
Cu1 N2 C6 C5 -9.73(14) . . . . ?
N1 C5 C6 N2 3.83(16) . . . . ?
C4 C5 C6 N2 -176.19(12) . . . . ?
C6 N2 C7 O2 -0.19(19) . . . . ?
Cu1 N2 C7 O2 -166.41(10) . . . . ?
C6 N2 C7 C8 179.71(11) . . . . ?
Cu1 N2 C7 C8 13.49(16) . . . . ?
O2 C7 C8 S1 -176.58(10) . . . . ?
N2 C7 C8 S1 3.51(15) . . . . ?
C9 S1 C8 C7 -122.26(10) . . . . ?
Cu1 S1 C8 C7 -13.60(9) . . . . ?
